data_2233570
loop_
_publ_author_name
'Aslam, Sana'
'Siddiqui, Hamid Latif'
'Ahmad, Matloob'
'Hussain, Tanvir'
'Parvez, Masood'

_publ_section_title
;
 2-(3,4-Dimethyl-5,5-dioxo-2<i>H</i>,4<i>H</i>-pyrazolo[4,3-<i>c</i>][1,2]benzothiazin-2-yl)-1-(4-methoxyphenyl)ethanone
;
_journal_coeditor_code LX2223
_journal_issue 2
_journal_name_full 'Acta Crystallographica Section E'
_journal_page_first o458
_journal_page_last o459
_journal_paper_doi 10.1107/S1600536812001286
_journal_volume 68
_journal_year 2012
_chemical_formula_iupac 'C20 H19 N3 O4 S'
_chemical_formula_moiety 'C20 H19 N3 O4 S'
_chemical_formula_sum 'C20 H19 N3 O4 S'
_chemical_formula_weight 397.44
_chemical_name_systematic
;
2-(3,4-Dimethyl-5,5-dioxo-2<i>H</i>,4<i>H</i>-pyrazolo[4,3-
<i>c</i>][1,2]benzothiazin-2-yl)-1-(4-methoxyphenyl)ethanone
;
_space_group_IT_number 14
_symmetry_cell_setting monoclinic
_symmetry_space_group_name_Hall '-P 2yn'
_symmetry_space_group_name_H-M 'P 1 21/n 1'
_atom_sites_solution_hydrogens difmap
_atom_sites_solution_primary direct
_atom_sites_solution_secondary difmap
_cell_angle_alpha 90.00
_cell_angle_beta 108.372(18)
_cell_angle_gamma 90.00
_cell_formula_units_Z 4
_cell_length_a 13.862(5)
_cell_length_b 8.079(2)
_cell_length_c 17.748(7)
_cell_measurement_reflns_used 7270
_cell_measurement_temperature 173(2)
_cell_measurement_theta_max 27.48
_cell_measurement_theta_min 1.00
_cell_volume 1886.3(11)
_computing_cell_refinement 'DENZO (Otwinowski & Minor, 1997)'
_computing_data_collection 'COLLECT (Hooft, 1998)'
_computing_data_reduction 'SCALEPACK (Otwinowski & Minor, 1997)'
_computing_molecular_graphics 'ORTEP-3 for Windows (Farrugia, 1997)'
_computing_publication_material 'SHELXL97 (Sheldrick, 2008)'
_computing_structure_refinement 'SHELXL97 (Sheldrick, 2008)'
_computing_structure_solution 'SHELXS97 (Sheldrick, 2008)'
_diffrn_ambient_temperature 173(2)
_diffrn_measured_fraction_theta_full 0.983
_diffrn_measured_fraction_theta_max 0.974
_diffrn_measurement_device_type 'Nonius KappaCCD'
_diffrn_measurement_method '\w and \f scans'
_diffrn_radiation_monochromator graphite
_diffrn_radiation_source 'fine-focus sealed tube'
_diffrn_radiation_type MoK\a
_diffrn_radiation_wavelength 0.71073
_diffrn_reflns_av_R_equivalents 0.0461
_diffrn_reflns_av_sigmaI/netI 0.0530
_diffrn_reflns_limit_h_max 17
_diffrn_reflns_limit_h_min -17
_diffrn_reflns_limit_k_max 10
_diffrn_reflns_limit_k_min -9
_diffrn_reflns_limit_l_max 22
_diffrn_reflns_limit_l_min -22
_diffrn_reflns_number 7270
_diffrn_reflns_theta_full 25.00
_diffrn_reflns_theta_max 27.50
_diffrn_reflns_theta_min 2.80
_diffrn_standards_number 0
_exptl_absorpt_coefficient_mu 0.204
_exptl_absorpt_correction_T_max 0.9859
_exptl_absorpt_correction_T_min 0.9720
_exptl_absorpt_correction_type multi-scan
_exptl_absorpt_process_details '(<i>SORTAV</i>; Blessing, 1997)'
_exptl_crystal_colour Colorless
_exptl_crystal_density_diffrn 1.399
_exptl_crystal_density_method 'not measured'
_exptl_crystal_description Block
_exptl_crystal_F_000 832
_exptl_crystal_size_max 0.14
_exptl_crystal_size_mid 0.09
_exptl_crystal_size_min 0.07
_refine_diff_density_max 0.272
_refine_diff_density_min -0.336
_refine_ls_extinction_method none
_refine_ls_goodness_of_fit_ref 1.146
_refine_ls_hydrogen_treatment constr
_refine_ls_matrix_type full
_refine_ls_number_parameters 256
_refine_ls_number_reflns 4221
_refine_ls_number_restraints 0
_refine_ls_restrained_S_all 1.146
_refine_ls_R_factor_all 0.0899
_refine_ls_R_factor_gt 0.0626
_refine_ls_shift/su_max 0.000
_refine_ls_shift/su_mean 0.000
_refine_ls_structure_factor_coef Fsqd
_refine_ls_weighting_details 'calc w=1/[\s^2^(Fo^2^)+(0.0125P)^2^+3.1849P] where P=(Fo^2^+2Fc^2^)/3'
_refine_ls_weighting_scheme calc
_refine_ls_wR_factor_gt 0.1161
_refine_ls_wR_factor_ref 0.1323
_reflns_number_gt 3206
_reflns_number_total 4221
_reflns_threshold_expression I>2\s(I)
_cod_data_source_file lx2223.cif
_cod_data_source_block I
_cod_original_sg_symbol_H-M 'P 21/n'
_cod_database_code 2233570
_cod_database_fobs_code 2233570

loop_
_symmetry_equiv_pos_as_xyz
'x, y, z'
'-x+1/2, y+1/2, -z+1/2'
'-x, -y, -z'
'x-1/2, -y-1/2, z-1/2'

loop_
_atom_site_type_symbol
_atom_site_label
_atom_site_fract_x
_atom_site_fract_y
_atom_site_fract_z
_atom_site_U_iso_or_equiv
_atom_site_adp_type
_atom_site_calc_flag
_atom_site_refinement_flags
_atom_site_occupancy
_atom_site_symmetry_multiplicity
S S1 0.74841(6) 0.70621(8) -0.04740(5) 0.02818(18) Uani d . 1 2
O O1 0.80588(18) 0.8557(2) -0.03966(15) 0.0421(6) Uani d . 1 2
O O2 0.65575(16) 0.6908(3) -0.11268(13) 0.0364(5) Uani d . 1 2
O O3 0.69947(17) 0.1379(3) 0.20986(14) 0.0450(6) Uani d . 1 2
O O4 0.42507(16) -0.3992(2) 0.30314(12) 0.0328(5) Uani d . 1 2
N N1 0.71869(18) 0.6790(3) 0.03472(15) 0.0278(5) Uani d . 1 2
N N2 0.68248(17) 0.2335(3) 0.02702(14) 0.0249(5) Uani d . 1 2
N N3 0.61920(17) 0.2872(3) 0.06695(14) 0.0247(5) Uani d . 1 2
C C1 0.8567(2) 0.2439(3) -0.04096(18) 0.0285(6) Uani d . 1 2
H H1 0.8446 0.1375 -0.0230 0.034 Uiso calc R 1 2
C C2 0.9282(2) 0.2633(4) -0.08003(19) 0.0318(7) Uani d . 1 2
H H2 0.9630 0.1689 -0.0903 0.038 Uiso calc R 1 2
C C3 0.9497(2) 0.4180(4) -0.10439(18) 0.0305(7) Uani d . 1 2
H H3 0.9994 0.4292 -0.1306 0.037 Uiso calc R 1 2
C C4 0.8986(2) 0.5564(4) -0.09057(17) 0.0290(6) Uani d . 1 2
H H4 0.9138 0.6633 -0.1061 0.035 Uiso calc R 1 2
C C5 0.8247(2) 0.5358(3) -0.05350(16) 0.0225(6) Uani d . 1 2
C C6 0.8025(2) 0.3805(3) -0.02802(16) 0.0226(6) Uani d . 1 2
C C7 0.7262(2) 0.3726(3) 0.01260(16) 0.0222(5) Uani d . 1 2
C C8 0.6893(2) 0.5120(3) 0.04242(16) 0.0238(6) Uani d . 1 2
C C9 0.7789(3) 0.7683(4) 0.1072(2) 0.0394(8) Uani d . 1 2
H H9A 0.7481 0.7517 0.1493 0.059 Uiso calc R 1 2
H H9B 0.7799 0.8867 0.0956 0.059 Uiso calc R 1 2
H H9C 0.8486 0.7255 0.1248 0.059 Uiso calc R 1 2
C C10 0.6204(2) 0.4540(3) 0.07777(17) 0.0248(6) Uani d . 1 2
C C11 0.5603(2) 0.5422(4) 0.12170(19) 0.0353(7) Uani d . 1 2
H H11A 0.5545 0.6594 0.1068 0.053 Uiso calc R 1 2
H H11B 0.5947 0.5319 0.1789 0.053 Uiso calc R 1 2
H H11C 0.4923 0.4932 0.1083 0.053 Uiso calc R 1 2
C C12 0.5584(2) 0.1665(4) 0.09241(18) 0.0287(6) Uani d . 1 2
H H12A 0.5394 0.0759 0.0529 0.034 Uiso calc R 1 2
H H12B 0.4949 0.2199 0.0943 0.034 Uiso calc R 1 2
C C13 0.6139(2) 0.0936(4) 0.17351(17) 0.0266(6) Uani d . 1 2
C C14 0.5596(2) -0.0342(3) 0.20525(16) 0.0235(6) Uani d . 1 2
C C15 0.4571(2) -0.0723(3) 0.16869(17) 0.0259(6) Uani d . 1 2
H H15 0.4197 -0.0147 0.1220 0.031 Uiso calc R 1 2
C C16 0.4092(2) -0.1932(3) 0.19962(17) 0.0260(6) Uani d . 1 2
H H16 0.3393 -0.2170 0.1747 0.031 Uiso calc R 1 2
C C17 0.4642(2) -0.2790(3) 0.26725(16) 0.0248(6) Uani d . 1 2
C C18 0.5671(2) -0.2441(3) 0.30382(17) 0.0276(6) Uani d . 1 2
H H18 0.6048 -0.3039 0.3498 0.033 Uiso calc R 1 2
C C19 0.6139(2) -0.1229(3) 0.27307(17) 0.0257(6) Uani d . 1 2
H H19 0.6838 -0.0993 0.2982 0.031 Uiso calc R 1 2
C C20 0.3188(2) -0.4360(4) 0.2697(2) 0.0394(8) Uani d . 1 2
H H20A 0.2989 -0.5161 0.3035 0.059 Uiso calc R 1 2
H H20B 0.3057 -0.4829 0.2164 0.059 Uiso calc R 1 2
H H20C 0.2792 -0.3342 0.2662 0.059 Uiso calc R 1 2

loop_
_atom_site_aniso_label
_atom_site_aniso_U_11
_atom_site_aniso_U_22
_atom_site_aniso_U_33
_atom_site_aniso_U_12
_atom_site_aniso_U_13
_atom_site_aniso_U_23
S1 0.0339(4) 0.0189(3) 0.0368(4) 0.0020(3) 0.0185(3) 0.0031(3)
O1 0.0553(15) 0.0190(10) 0.0655(17) -0.0036(10) 0.0381(13) 0.0001(10)
O2 0.0346(12) 0.0403(12) 0.0350(12) 0.0117(10) 0.0121(10) 0.0103(10)
O3 0.0344(13) 0.0554(15) 0.0397(13) -0.0191(11) 0.0039(10) 0.0091(11)
O4 0.0365(12) 0.0297(11) 0.0334(12) -0.0089(9) 0.0127(10) 0.0030(9)
N1 0.0366(14) 0.0194(11) 0.0333(14) -0.0045(10) 0.0192(11) -0.0043(10)
N2 0.0261(12) 0.0233(11) 0.0282(13) -0.0023(9) 0.0128(10) 0.0000(9)
N3 0.0280(12) 0.0231(11) 0.0255(12) -0.0010(9) 0.0120(10) 0.0012(9)
C1 0.0302(15) 0.0218(14) 0.0339(16) -0.0019(11) 0.0106(13) -0.0032(12)
C2 0.0284(15) 0.0289(15) 0.0399(17) 0.0046(12) 0.0133(13) -0.0059(13)
C3 0.0276(15) 0.0327(15) 0.0354(17) -0.0001(12) 0.0157(13) -0.0026(13)
C4 0.0284(15) 0.0294(15) 0.0293(15) -0.0024(12) 0.0092(13) 0.0034(12)
C5 0.0238(14) 0.0204(13) 0.0243(14) 0.0013(10) 0.0088(11) -0.0010(10)
C6 0.0228(13) 0.0207(13) 0.0242(14) -0.0026(10) 0.0073(11) -0.0028(10)
C7 0.0245(14) 0.0203(13) 0.0221(13) -0.0030(10) 0.0078(11) -0.0008(10)
C8 0.0269(14) 0.0193(13) 0.0247(14) -0.0009(11) 0.0075(12) -0.0006(10)
C9 0.047(2) 0.0304(16) 0.0435(19) -0.0080(14) 0.0187(16) -0.0124(14)
C10 0.0248(14) 0.0254(13) 0.0240(14) 0.0004(11) 0.0075(12) -0.0017(11)
C11 0.0389(18) 0.0334(16) 0.0387(18) -0.0004(13) 0.0197(15) -0.0057(14)
C12 0.0277(15) 0.0262(14) 0.0339(16) -0.0051(12) 0.0122(13) 0.0029(12)
C13 0.0248(15) 0.0292(14) 0.0273(15) -0.0037(12) 0.0105(12) -0.0029(12)
C14 0.0250(14) 0.0225(13) 0.0256(14) -0.0008(11) 0.0116(12) -0.0019(11)
C15 0.0245(14) 0.0261(14) 0.0278(15) 0.0006(11) 0.0094(12) 0.0039(11)
C16 0.0199(13) 0.0287(14) 0.0302(15) -0.0011(11) 0.0092(11) 0.0001(12)
C17 0.0297(15) 0.0207(13) 0.0269(14) -0.0039(11) 0.0131(12) -0.0039(11)
C18 0.0307(15) 0.0268(14) 0.0245(14) 0.0027(12) 0.0074(12) 0.0027(11)
C19 0.0217(14) 0.0264(14) 0.0271(14) 0.0003(11) 0.0051(12) -0.0018(11)
C20 0.0378(18) 0.0431(19) 0.0376(18) -0.0157(15) 0.0124(15) 0.0034(15)

loop_
_atom_type_symbol
_atom_type_description
_atom_type_scat_dispersion_real
_atom_type_scat_dispersion_imag
_atom_type_scat_source
C C 0.0033 0.0016 'International Tables Vol C Tables 4.2.6.8 and 6.1.1.4'
H H 0.0000 0.0000 'International Tables Vol C Tables 4.2.6.8 and 6.1.1.4'
N N 0.0061 0.0033 'International Tables Vol C Tables 4.2.6.8 and 6.1.1.4'
O O 0.0106 0.0060 'International Tables Vol C Tables 4.2.6.8 and 6.1.1.4'
S S 0.1246 0.1234 'International Tables Vol C Tables 4.2.6.8 and 6.1.1.4'

loop_
_geom_angle_atom_site_label_1
_geom_angle_atom_site_label_2
_geom_angle_atom_site_label_3
_geom_angle
O1 S1 O2 118.68(14)
O1 S1 N1 108.34(13)
O2 S1 N1 106.97(13)
O1 S1 C5 109.83(13)
O2 S1 C5 106.49(13)
N1 S1 C5 105.80(13)
C17 O4 C20 117.5(2)
C8 N1 C9 118.4(2)
C8 N1 S1 111.63(18)
C9 N1 S1 118.2(2)
C7 N2 N3 103.7(2)
C10 N3 N2 114.1(2)
C10 N3 C12 127.2(2)
N2 N3 C12 118.7(2)
C2 C1 C6 120.0(3)
C2 C1 H1 120.0
C6 C1 H1 120.0
C3 C2 C1 121.1(3)
C3 C2 H2 119.5
C1 C2 H2 119.5
C2 C3 C4 120.1(3)
C2 C3 H3 120.0
C4 C3 H3 120.0
C3 C4 C5 118.7(3)
C3 C4 H4 120.7
C5 C4 H4 120.7
C4 C5 C6 122.0(3)
C4 C5 S1 118.8(2)
C6 C5 S1 118.9(2)
C1 C6 C5 118.1(2)
C1 C6 C7 124.0(2)
C5 C6 C7 117.8(2)
N2 C7 C8 111.0(2)
N2 C7 C6 125.0(2)
C8 C7 C6 123.9(2)
C10 C8 C7 106.6(2)
C10 C8 N1 128.6(2)
C7 C8 N1 124.8(2)
N1 C9 H9A 109.5
N1 C9 H9B 109.5
H9A C9 H9B 109.5
N1 C9 H9C 109.5
H9A C9 H9C 109.5
H9B C9 H9C 109.5
N3 C10 C8 104.5(2)
N3 C10 C11 124.4(3)
C8 C10 C11 131.1(3)
C10 C11 H11A 109.5
C10 C11 H11B 109.5
H11A C11 H11B 109.5
C10 C11 H11C 109.5
H11A C11 H11C 109.5
H11B C11 H11C 109.5
N3 C12 C13 112.6(2)
N3 C12 H12A 109.1
C13 C12 H12A 109.1
N3 C12 H12B 109.1
C13 C12 H12B 109.1
H12A C12 H12B 107.8
O3 C13 C14 122.0(3)
O3 C13 C12 120.5(3)
C14 C13 C12 117.5(2)
C15 C14 C19 118.6(2)
C15 C14 C13 122.6(2)
C19 C14 C13 118.8(2)
C16 C15 C14 121.0(3)
C16 C15 H15 119.5
C14 C15 H15 119.5
C15 C16 C17 119.5(3)
C15 C16 H16 120.2
C17 C16 H16 120.2
O4 C17 C16 124.6(3)
O4 C17 C18 115.2(2)
C16 C17 C18 120.2(3)
C19 C18 C17 119.9(3)
C19 C18 H18 120.1
C17 C18 H18 120.1
C18 C19 C14 120.8(3)
C18 C19 H19 119.6
C14 C19 H19 119.6
O4 C20 H20A 109.5
O4 C20 H20B 109.5
H20A C20 H20B 109.5
O4 C20 H20C 109.5
H20A C20 H20C 109.5
H20B C20 H20C 109.5

loop_
_geom_bond_atom_site_label_1
_geom_bond_atom_site_label_2
_geom_bond_distance
S1 O1 1.429(2)
S1 O2 1.439(2)
S1 N1 1.650(3)
S1 C5 1.760(3)
O3 C13 1.212(3)
O4 C17 1.365(3)
O4 C20 1.435(4)
N1 C8 1.428(3)
N1 C9 1.482(4)
N2 C7 1.340(3)
N2 N3 1.361(3)
N3 C10 1.360(3)
N3 C12 1.451(3)
C1 C2 1.386(4)
C1 C6 1.394(4)
C1 H1 0.9500
C2 C3 1.385(4)
C2 H2 0.9500
C3 C4 1.386(4)
C3 H3 0.9500
C4 C5 1.391(4)
C4 H4 0.9500
C5 C6 1.400(4)
C6 C7 1.457(4)
C7 C8 1.407(4)
C8 C10 1.380(4)
C9 H9A 0.9800
C9 H9B 0.9800
C9 H9C 0.9800
C10 C11 1.489(4)
C11 H11A 0.9800
C11 H11B 0.9800
C11 H11C 0.9800
C12 C13 1.521(4)
C12 H12A 0.9900
C12 H12B 0.9900
C13 C14 1.489(4)
C14 C15 1.397(4)
C14 C19 1.399(4)
C15 C16 1.387(4)
C15 H15 0.9500
C16 C17 1.388(4)
C16 H16 0.9500
C17 C18 1.397(4)
C18 C19 1.378(4)
C18 H18 0.9500
C19 H19 0.9500
C20 H20A 0.9800
C20 H20B 0.9800
C20 H20C 0.9800

loop_
_geom_hbond_atom_site_label_D
_geom_hbond_atom_site_label_H
_geom_hbond_atom_site_label_A
_geom_hbond_site_symmetry_A
_geom_hbond_distance_DH
_geom_hbond_distance_HA
_geom_hbond_distance_DA
_geom_hbond_angle_DHA
C1 H1 O1 1_545 0.95 2.34 3.216(3) 153.8
C4 H4 O4 4_665 0.95 2.53 3.435(4) 158.9
C9 H9A O3 2_655 0.98 2.54 3.335(4) 137.7
C11 H11C O2 3_665 0.98 2.56 3.498(4) 161.4
C12 H12B O2 3_665 0.99 2.33 3.309(4) 170.4

loop_
_geom_torsion_atom_site_label_1
_geom_torsion_atom_site_label_2
_geom_torsion_atom_site_label_3
_geom_torsion_atom_site_label_4
_geom_torsion
O1 S1 N1 C8 -162.2(2)
O2 S1 N1 C8 68.8(2)
C5 S1 N1 C8 -44.4(2)
O1 S1 N1 C9 -19.6(3)
O2 S1 N1 C9 -148.6(2)
C5 S1 N1 C9 98.2(2)
C7 N2 N3 C10 0.6(3)
C7 N2 N3 C12 180.0(2)
C6 C1 C2 C3 2.2(5)
C1 C2 C3 C4 -0.7(5)
C2 C3 C4 C5 -1.3(4)
C3 C4 C5 C6 1.7(4)
C3 C4 C5 S1 -171.8(2)
O1 S1 C5 C4 -33.1(3)
O2 S1 C5 C4 96.6(2)
N1 S1 C5 C4 -149.8(2)
O1 S1 C5 C6 153.1(2)
O2 S1 C5 C6 -77.2(2)
N1 S1 C5 C6 36.4(3)
C2 C1 C6 C5 -1.8(4)
C2 C1 C6 C7 -179.8(3)
C4 C5 C6 C1 -0.2(4)
S1 C5 C6 C1 173.3(2)
C4 C5 C6 C7 178.0(3)
S1 C5 C6 C7 -8.5(3)
N3 N2 C7 C8 -0.8(3)
N3 N2 C7 C6 178.8(2)
C1 C6 C7 N2 -15.4(4)
C5 C6 C7 N2 166.6(3)
C1 C6 C7 C8 164.2(3)
C5 C6 C7 C8 -13.9(4)
N2 C7 C8 C10 0.8(3)
C6 C7 C8 C10 -178.8(3)
N2 C7 C8 N1 -178.2(3)
C6 C7 C8 N1 2.2(4)
C9 N1 C8 C10 69.1(4)
S1 N1 C8 C10 -148.3(3)
C9 N1 C8 C7 -112.1(3)
S1 N1 C8 C7 30.4(4)
N2 N3 C10 C8 -0.1(3)
C12 N3 C10 C8 -179.5(3)
N2 N3 C10 C11 -178.1(3)
C12 N3 C10 C11 2.5(5)
C7 C8 C10 N3 -0.4(3)
N1 C8 C10 N3 178.5(3)
C7 C8 C10 C11 177.4(3)
N1 C8 C10 C11 -3.7(5)
C10 N3 C12 C13 -92.9(3)
N2 N3 C12 C13 87.7(3)
N3 C12 C13 O3 0.4(4)
N3 C12 C13 C14 -179.0(2)
O3 C13 C14 C15 172.2(3)
C12 C13 C14 C15 -8.5(4)
O3 C13 C14 C19 -9.7(4)
C12 C13 C14 C19 169.6(3)
C19 C14 C15 C16 1.3(4)
C13 C14 C15 C16 179.4(3)
C14 C15 C16 C17 -0.9(4)
C20 O4 C17 C16 -1.8(4)
C20 O4 C17 C18 177.9(3)
C15 C16 C17 O4 179.5(3)
C15 C16 C17 C18 -0.1(4)
O4 C17 C18 C19 -179.0(2)
C16 C17 C18 C19 0.7(4)
C17 C18 C19 C14 -0.2(4)
C15 C14 C19 C18 -0.7(4)
C13 C14 C19 C18 -179.0(3)

loop_
_cod_related_entry_id
_cod_related_entry_database
_cod_related_entry_code
1 ChemSpider 30657431
